data_2310212
loop_
_publ_author_name
'Hatt, B.A.'
'Williams, G.I.'

_publ_section_title
;
 The crystal structure of U Pt2
;
_journal_name_full 'Acta Crystallographica (1,1948-23,1967)'
_journal_page_first 655
_journal_page_last 657
_journal_volume 12
_journal_year 1959
_chemical_formula_sum 'Pt2 U'
_space_group_IT_number 40
_symmetry_space_group_name_Hall 'A 2 -2a'
_symmetry_space_group_name_H-M 'A m a 2'
_cell_angle_alpha 90
_cell_angle_beta 90
_cell_angle_gamma 90
_cell_formula_units_Z 4
_cell_length_a 5.6
_cell_length_b 9.68
_cell_length_c 4.12
_cell_volume 223.337
_citation_journal_id_ASTM ACCRA9
_cod_data_source_file Hatt_ACCRA9_1959_1868.cif
_cod_data_source_block Pt2U1
_cod_original_formula_sum 'Pt2 U1'
_cod_database_code 2310212

loop_
_symmetry_equiv_pos_as_xyz
x,y,z
-x,-y,z
-x+1/2,y,z
x+1/2,-y,z
x,y+1/2,z+1/2
-x,-y+1/2,z+1/2
-x+1/2,y+1/2,z+1/2
x+1/2,-y+1/2,z+1/2

loop_
_atom_site_label
_atom_site_type_symbol
_atom_site_fract_x
_atom_site_fract_y
_atom_site_fract_z
_atom_site_occupancy
_atom_site_U_iso_or_equiv
Pt2 Pt 0.25 0.38 0 1 0.0
Pt1 Pt 0 0 0 1 0.0
U1 U 0.25 0.17 0.5 1 0.0
